data_7030496
loop_
_publ_author_name
'Feng, Jing'
'Yu, Jiang-Bo'
'Song, Shu-Yan'
'Sun, Li-Ning'
'Fan, Wei-Qiang'
'Guo, Xian-Min'
'Dang, Song'
'Zhang, Hong-Jie'

_publ_section_title
;
 Near-infrared luminescent xerogel materials covalently bonded with
 ternary lanthanide [Er(III), Nd(III), Yb(III), Sm(III)] complexes
;
_journal_coden_ASTM DTARAF
_journal_issue 13
_journal_name_full 'Dalton Transactions'
_journal_page_first 2406
_journal_page_last 2414
_journal_paper_doi 10.1039/b819644c
_journal_year 2009
_chemical_formula_moiety 'C57 H32 Er F15 N2 O6'
_chemical_formula_sum 'C57 H32 Er F15 N2 O6'
_chemical_formula_weight 1293.11
_space_group_IT_number 2
_symmetry_cell_setting triclinic
_symmetry_space_group_name_Hall '-P 1'
_symmetry_space_group_name_H-M 'P -1'
_atom_sites_solution_hydrogens geom
_atom_sites_solution_primary direct
_atom_sites_solution_secondary difmap
_audit_creation_method SHELXL-97
_cell_angle_alpha 89.163(5)
_cell_angle_beta 83.064(5)
_cell_angle_gamma 84.338(5)
_cell_formula_units_Z 4
_cell_length_a 12.222(5)
_cell_length_b 20.080(5)
_cell_length_c 21.842(5)
_cell_measurement_reflns_used 20378
_cell_measurement_temperature 293(2)
_cell_measurement_theta_max 27.5
_cell_measurement_theta_min 3.4
_cell_volume 5295(3)
_computing_cell_refinement 'SAINT (Bruker, 1999)'
_computing_data_collection 'SMART (Bruker, 1997)'
_computing_data_reduction SAINT
_computing_molecular_graphics 'SHELXTL-PLUS (Sheldrick, 1990)'
_computing_publication_material SHELXL-97
_computing_structure_refinement 'SHELXL-97 (Sheldrick, 1997)'
_computing_structure_solution 'SHELXS-97 (Sheldrick, 1997)'
_diffrn_ambient_temperature 293(2)
_diffrn_measured_fraction_theta_full 0.969
_diffrn_measured_fraction_theta_max 0.969
_diffrn_measurement_device_type '\w scans'
_diffrn_radiation_monochromator graphite
_diffrn_radiation_source 'fine-focus sealed tube'
_diffrn_radiation_type MoK\a
_diffrn_radiation_wavelength 0.71069
_diffrn_reflns_av_R_equivalents 0.0836
_diffrn_reflns_av_sigmaI/netI 0.2552
_diffrn_reflns_limit_h_max 14
_diffrn_reflns_limit_h_min -15
_diffrn_reflns_limit_k_max 24
_diffrn_reflns_limit_k_min -20
_diffrn_reflns_limit_l_max 26
_diffrn_reflns_limit_l_min -24
_diffrn_reflns_number 29900
_diffrn_reflns_theta_full 26.11
_diffrn_reflns_theta_max 26.11
_diffrn_reflns_theta_min 1.38
_exptl_absorpt_coefficient_mu 1.691
_exptl_absorpt_correction_T_max 0.779
_exptl_absorpt_correction_T_min 0.730
_exptl_absorpt_correction_type multi-scan
_exptl_absorpt_process_details 'SADABS (Sheldrick, 1996)'
_exptl_crystal_colour Pink
_exptl_crystal_density_diffrn 1.622
_exptl_crystal_density_method 'not measured'
_exptl_crystal_description Block
_exptl_crystal_F_000 2556
_exptl_crystal_size_max 0.20
_exptl_crystal_size_mid 0.16
_exptl_crystal_size_min 0.15
_refine_diff_density_max 1.192
_refine_diff_density_min -0.711
_refine_diff_density_rms 0.135
_refine_ls_extinction_method none
_refine_ls_goodness_of_fit_ref 0.961
_refine_ls_hydrogen_treatment constr
_refine_ls_matrix_type full
_refine_ls_number_parameters 1254
_refine_ls_number_reflns 20378
_refine_ls_number_restraints 29
_refine_ls_restrained_S_all 0.966
_refine_ls_R_factor_all 0.2589
_refine_ls_R_factor_gt 0.1014
_refine_ls_shift/su_max 0.001
_refine_ls_shift/su_mean 0.000
_refine_ls_structure_factor_coef Fsqd
_refine_ls_weighting_details 'calc w=1/[\s^2^(Fo^2^)+(0.1022P)^2^+0.0000P] where P=(Fo^2^+2Fc^2^)/3'
_refine_ls_weighting_scheme calc
_refine_ls_wR_factor_gt 0.1977
_refine_ls_wR_factor_ref 0.2746
_reflns_number_gt 7203
_reflns_number_total 20378
_reflns_threshold_expression >2sigma(I)
_cod_duplicate_entry 7000822
_cod_data_source_file b819644c.txt
_cod_data_source_block Er
_cod_depositor_comments
;
The following automatic conversions were performed:

'_symmetry_cell_setting' value 'Triclinic' changed to 'triclinic'
according to
/usr/data/users/saulius/automatic-downloads/retrospective/RSC/lib/dictionaries/cif_core.dic
dictionary named 'cif_core.dic' version 2.4.2 from 2011-04-26.

Automatic conversion script
Id: cif_fix_values 2281 2013-09-26 08:29:07Z andrius 
;
_cod_database_code 7030496

loop_
_symmetry_equiv_pos_as_xyz
'x, y, z'
'-x, -y, -z'

loop_
_atom_site_label
_atom_site_type_symbol
_atom_site_fract_x
_atom_site_fract_y
_atom_site_fract_z
_atom_site_U_iso_or_equiv
_atom_site_adp_type
_atom_site_occupancy
_atom_site_symmetry_multiplicity
_atom_site_calc_flag
_atom_site_refinement_flags
C46 C 0.1653(14) 0.2828(9) 0.8149(9) 0.072(6) Uani 1 1 d .
H46 H 0.1675 0.2775 0.7726 0.087 Uiso 1 1 calc R
C47 C 0.1714(16) 0.2266(9) 0.8526(12) 0.089(7) Uani 1 1 d .
H47 H 0.1773 0.1844 0.8347 0.107 Uiso 1 1 calc R
C48 C 0.1690(15) 0.2312(12) 0.9140(12) 0.092(8) Uani 1 1 d .
H48 H 0.1716 0.1929 0.9386 0.110 Uiso 1 1 calc R
C49 C 0.1624(17) 0.2951(13) 0.9405(11) 0.092(7) Uani 1 1 d .
C50 C 0.1497(13) 0.3510(9) 0.9001(8) 0.058(5) Uani 1 1 d .
C54 C 0.1638(18) 0.3062(13) 1.0056(10) 0.103(8) Uani 1 1 d .
H54 H 0.1694 0.2697 1.0322 0.124 Uiso 1 1 calc R
C53 C 0.1570(18) 0.3689(14) 1.0283(10) 0.099(8) Uani 1 1 d .
H53 H 0.1582 0.3747 1.0703 0.119 Uiso 1 1 calc R
C52 C 0.1479(17) 0.4272(14) 0.9892(10) 0.097(7) Uani 1 1 d .
C55 C 0.1427(19) 0.4930(15) 1.0109(10) 0.110(9) Uani 1 1 d .
H55 H 0.1456 0.5018 1.0523 0.132 Uiso 1 1 calc R
C56 C 0.1334(19) 0.5429(10) 0.9694(11) 0.103(8) Uani 1 1 d .
H56 H 0.1325 0.5869 0.9823 0.124 Uiso 1 1 calc R
C57 C 0.1253(15) 0.5305(12) 0.9085(9) 0.087(6) Uani 1 1 d .
H57 H 0.1165 0.5665 0.8816 0.104 Uiso 1 1 calc R
C112 C 0.7328(19) 0.0523(16) 0.4885(11) 0.116(9) Uani 1 1 d .
H112 H 0.7386 0.0484 0.4458 0.139 Uiso 1 1 calc R
C51 C 0.1450(14) 0.4166(10) 0.9260(8) 0.064(5) Uani 1 1 d .
C113 C 0.724(2) -0.0028(12) 0.5256(11) 0.119(9) Uani 1 1 d .
H113 H 0.7230 -0.0445 0.5080 0.142 Uiso 1 1 calc R
C2 C 0.5850(18) 0.4163(9) 0.4823(10) 0.090(7) Uani 1 1 d .
H2 H 0.6154 0.4557 0.4896 0.108 Uiso 1 1 calc R
C3 C 0.609(2) 0.3835(12) 0.4255(12) 0.110(8) Uani 1 1 d .
H3 H 0.6580 0.4009 0.3948 0.132 Uiso 1 1 calc R
C4 C 0.563(2) 0.3261(12) 0.4143(11) 0.113(8) Uani 1 1 d .
H4 H 0.5801 0.3063 0.3757 0.136 Uiso 1 1 calc R
C5 C 0.4925(18) 0.2966(10) 0.4584(11) 0.093(7) Uani 1 1 d .
H5 H 0.4634 0.2572 0.4496 0.112 Uiso 1 1 calc R
C110 C 0.742(2) 0.1747(15) 0.4840(10) 0.107(8) Uani 1 1 d .
H110 H 0.7514 0.1736 0.4411 0.129 Uiso 1 1 calc R
C7 C 0.3941(18) 0.3015(9) 0.5631(10) 0.084(6) Uani 1 1 d .
H7 H 0.3634 0.2622 0.5558 0.101 Uiso 1 1 calc R
C8 C 0.3668(16) 0.3315(10) 0.6193(10) 0.087(6) Uani 1 1 d .
H8 H 0.3201 0.3122 0.6498 0.104 Uiso 1 1 calc R
C9 C 0.4100(12) 0.3916(9) 0.6303(8) 0.057(4) Uani 1 1 d .
C10 C 0.4846(13) 0.4156(8) 0.5866(8) 0.058(4) Uani 1 1 d .
H10 H 0.5189 0.4528 0.5961 0.070 Uiso 1 1 calc R
C11 C 0.3665(16) 0.4254(8) 0.6900(9) 0.063(5) Uani 1 1 d .
C12 C 0.4063(14) 0.4864(9) 0.7071(8) 0.065(5) Uani 1 1 d .
H12 H 0.4691 0.5008 0.6845 0.077 Uiso 1 1 calc R
C13 C 0.3531(17) 0.5245(9) 0.7567(8) 0.065(5) Uani 1 1 d .
C14 C 0.4069(18) 0.5854(12) 0.7770(9) 0.093(7) Uani 1 1 d .
C15 C 0.344(3) 0.6447(14) 0.7825(14) 0.120(9) Uiso 1 1 d .
C30 C -0.2945(18) 0.4526(12) 0.8309(12) 0.107(8) Uani 1 1 d .
C29 C -0.2198(16) 0.3904(9) 0.8459(7) 0.064(5) Uani 1 1 d .
C28 C -0.1098(15) 0.3826(8) 0.8062(8) 0.056(4) Uani 1 1 d .
C27 C -0.0893(12) 0.3320(7) 0.7652(7) 0.047(4) Uani 1 1 d .
H27 H -0.1366 0.2982 0.7685 0.057 Uiso 1 1 calc R
C107 C 0.7131(15) 0.1793(10) 0.6118(10) 0.073(6) Uani 1 1 d .
C24 C 0.0134(13) 0.2739(7) 0.6698(8) 0.052(4) Uani 1 1 d .
C25 C 0.0684(13) 0.2866(9) 0.6128(8) 0.064(5) Uani 1 1 d .
H25 H 0.1015 0.3262 0.6056 0.077 Uiso 1 1 calc R
C16 C 0.0742(16) 0.2375(10) 0.5641(10) 0.071(5) Uani 1 1 d .
C21 C 0.0270(15) 0.1765(10) 0.5766(10) 0.068(5) Uani 1 1 d .
C22 C -0.0202(15) 0.1663(9) 0.6365(11) 0.084(6) Uani 1 1 d .
H22 H -0.0486 0.1256 0.6462 0.101 Uiso 1 1 calc R
C106 C 0.7243(15) 0.2380(10) 0.5797(9) 0.071(5) Uani 1 1 d .
C17 C 0.1179(18) 0.2539(12) 0.5046(11) 0.100(7) Uani 1 1 d .
H17 H 0.1438 0.2955 0.4960 0.120 Uiso 1 1 calc R
C19 C 0.080(3) 0.1445(16) 0.4718(12) 0.131(12) Uani 1 1 d .
H19 H 0.0862 0.1126 0.4408 0.157 Uiso 1 1 calc R
C108 C 0.7206(15) 0.1178(12) 0.5812(9) 0.075(6) Uani 1 1 d .
C43 C 0.0250(17) 0.6007(9) 0.7464(9) 0.079(6) Uani 1 1 d .
C42 C 0.0468(17) 0.6021(10) 0.6840(9) 0.088(6) Uani 1 1 d .
H42 H 0.0293 0.6416 0.6630 0.106 Uiso 1 1 calc R
C41 C 0.0955(18) 0.5451(10) 0.6502(8) 0.079(6) Uani 1 1 d .
C39 C 0.1141(14) 0.5448(9) 0.5804(8) 0.059(5) Uani 1 1 d .
C38 C 0.0741(16) 0.5977(10) 0.5463(9) 0.087(6) Uani 1 1 d .
H38 H 0.0386 0.6359 0.5661 0.104 Uiso 1 1 calc R
C37 C 0.0860(18) 0.5945(12) 0.4842(10) 0.100(8) Uani 1 1 d .
H37 H 0.0566 0.6307 0.4624 0.120 Uiso 1 1 calc R
C36 C 0.1400(17) 0.5399(12) 0.4515(10) 0.079(6) Uani 1 1 d .
C31 C 0.1864(17) 0.4852(10) 0.4855(9) 0.078(6) Uani 1 1 d .
C40 C 0.1674(15) 0.4921(10) 0.5504(9) 0.071(6) Uani 1 1 d .
H40 H 0.1946 0.4567 0.5740 0.086 Uiso 1 1 calc R
C32 C 0.2430(19) 0.4299(11) 0.4535(10) 0.095(7) Uani 1 1 d .
H32 H 0.2729 0.3936 0.4749 0.114 Uiso 1 1 calc R
C35 C 0.1574(19) 0.5337(14) 0.3845(9) 0.100(8) Uani 1 1 d .
H35 H 0.1317 0.5698 0.3612 0.120 Uiso 1 1 calc R
C34 C 0.206(2) 0.4816(14) 0.3555(11) 0.122(10) Uani 1 1 d .
H34 H 0.2087 0.4785 0.3129 0.147 Uiso 1 1 calc R
C58 C 0.5034(17) 0.2843(12) 0.9444(9) 0.082(6) Uani 1 1 d .
C59 C 0.5409(19) 0.2704(13) 1.0034(11) 0.111(8) Uani 1 1 d .
H59 H 0.5766 0.2290 1.0124 0.133 Uiso 1 1 calc R
C60 C 0.521(3) 0.322(2) 1.0471(14) 0.151(12) Uani 1 1 d .
H60 H 0.5390 0.3146 1.0869 0.182 Uiso 1 1 calc R
C61 C 0.474(2) 0.3859(17) 1.0311(13) 0.136(11) Uani 1 1 d .
H61 H 0.4677 0.4207 1.0593 0.163 Uiso 1 1 calc R
C62 C 0.4379(17) 0.3972(12) 0.9767(11) 0.103(7) Uani 1 1 d .
H62 H 0.3996 0.4383 0.9689 0.123 Uiso 1 1 calc R
C63 C 0.4575(15) 0.3466(11) 0.9291(11) 0.076(6) Uani 1 1 d .
C64 C 0.4227(16) 0.3590(10) 0.8698(11) 0.086(6) Uani 1 1 d .
H64 H 0.3924 0.4012 0.8592 0.104 Uiso 1 1 calc R
C65 C 0.4347(13) 0.3081(10) 0.8294(9) 0.069(5) Uani 1 1 d .
H65 H 0.4090 0.3156 0.7913 0.083 Uiso 1 1 calc R
C66 C 0.4840(14) 0.2446(9) 0.8421(8) 0.062(5) Uani 1 1 d .
C67 C 0.5245(14) 0.2339(9) 0.8965(8) 0.064(5) Uani 1 1 d .
H67 H 0.5664 0.1939 0.9034 0.076 Uiso 1 1 calc R
C68 C 0.5031(14) 0.1902(8) 0.7962(7) 0.052(4) Uani 1 1 d .
C69 C 0.4296(13) 0.1865(8) 0.7513(8) 0.068(5) Uani 1 1 d .
H69 H 0.3746 0.2218 0.7502 0.081 Uiso 1 1 calc R
C88 C 0.9800(13) 0.1183(9) 0.9692(9) 0.062(5) Uani 1 1 d .
C89 C 1.0456(18) 0.0887(11) 1.0127(13) 0.110(8) Uani 1 1 d .
H89 H 1.0884 0.0485 1.0028 0.133 Uiso 1 1 calc R
C90 C 1.049(2) 0.1166(15) 1.0689(11) 0.111(9) Uani 1 1 d .
H90 H 1.0931 0.0955 1.0966 0.133 Uiso 1 1 calc R
C015 C 0.7157(15) 0.2980(10) 0.6095(11) 0.081(6) Uani 1 1 d .
H015 H 0.7209 0.3379 0.5878 0.098 Uiso 1 1 calc R
C92 C 0.9231(17) 0.2070(10) 1.0429(12) 0.097(7) Uani 1 1 d .
H92 H 0.8818 0.2474 1.0537 0.116 Uiso 1 1 calc R
C93 C 0.9182(18) 0.1790(10) 0.9837(9) 0.078(6) Uani 1 1 d .
C94 C 0.8494(16) 0.2117(10) 0.9447(10) 0.079(6) Uani 1 1 d .
H94 H 0.8091 0.2523 0.9558 0.095 Uiso 1 1 calc R
C95 C 0.8423(17) 0.1827(11) 0.8899(11) 0.092(7) Uani 1 1 d .
H95 H 0.7944 0.2033 0.8638 0.110 Uiso 1 1 calc R
C96 C 0.9063(15) 0.1212(9) 0.8707(9) 0.067(5) Uani 1 1 d .
C98 C 0.8861(14) 0.0906(10) 0.8114(9) 0.068(5) Uani 1 1 d .
C99 C 0.953(2) 0.0347(11) 0.7916(9) 0.109(8) Uani 1 1 d D
H99 H 1.0097 0.0178 0.8140 0.131 Uiso 1 1 calc R
C85 C 0.6150(18) -0.0869(10) 0.7539(11) 0.086(6) Uani 1 1 d D
C84 C 0.6170(19) -0.0915(11) 0.8160(11) 0.099(7) Uani 1 1 d .
H84 H 0.5983 -0.1306 0.8364 0.119 Uiso 1 1 calc R
C83 C 0.6468(16) -0.0379(12) 0.8506(10) 0.084(6) Uani 1 1 d .
C80 C 0.6475(15) -0.0428(10) 0.9188(10) 0.074(6) Uani 1 1 d .
C81 C 0.6205(18) -0.1042(11) 0.9514(12) 0.108(8) Uani 1 1 d .
H81 H 0.6020 -0.1411 0.9310 0.130 Uiso 1 1 calc R
C82 C 0.6243(18) -0.1040(12) 1.0141(13) 0.108(9) Uani 1 1 d .
H82 H 0.6108 -0.1433 1.0355 0.130 Uiso 1 1 calc R
C73 C 0.6462(18) -0.0504(13) 1.0481(13) 0.099(8) Uani 1 1 d .
C78 C 0.6780(18) 0.0102(11) 1.0158(11) 0.094(7) Uani 1 1 d .
C79 C 0.6742(17) 0.0094(10) 0.9499(11) 0.094(7) Uani 1 1 d .
H79 H 0.6913 0.0476 0.9275 0.112 Uiso 1 1 calc R
C77 C 0.7024(19) 0.0650(12) 1.0484(13) 0.106(8) Uani 1 1 d .
H77 H 0.7149 0.1050 1.0280 0.127 Uiso 1 1 calc R
C33 C 0.2544(19) 0.4296(12) 0.3898(10) 0.105(7) Uani 1 1 d .
H33 H 0.2957 0.3936 0.3689 0.126 Uiso 1 1 calc R
C18 C 0.122(2) 0.2059(16) 0.4579(13) 0.135(10) Uani 1 1 d .
H18 H 0.1522 0.2151 0.4179 0.162 Uiso 1 1 calc R
C74 C 0.653(3) -0.0534(15) 1.1097(16) 0.144(12) Uani 1 1 d .
H74 H 0.6421 -0.0931 1.1310 0.173 Uiso 1 1 calc R
C75 C 0.677(2) 0.0012(19) 1.1411(14) 0.144(12) Uani 1 1 d .
H75 H 0.6732 -0.0001 1.1839 0.172 Uiso 1 1 calc R
C76 C 0.708(2) 0.0597(14) 1.1086(12) 0.127(9) Uani 1 1 d .
H76 H 0.7319 0.0944 1.1296 0.152 Uiso 1 1 calc R
C1 C 0.5127(14) 0.3874(9) 0.5278(9) 0.067(5) Uani 1 1 d .
C111 C 0.7396(19) 0.2311(12) 0.5108(12) 0.101(8) Uani 1 1 d .
H111 H 0.7474 0.2693 0.4868 0.121 Uiso 1 1 calc R
C6 C 0.4650(16) 0.3266(10) 0.5167(10) 0.078(6) Uani 1 1 d .
C26 C -0.0007(14) 0.3277(8) 0.7178(7) 0.053(4) Uani 1 1 d .
C23 C -0.0271(13) 0.2126(8) 0.6817(8) 0.062(5) Uani 1 1 d .
H23 H -0.0594 0.2030 0.7212 0.074 Uiso 1 1 calc R
C20 C 0.0300(18) 0.1294(11) 0.5285(13) 0.108(9) Uani 1 1 d .
H20 H -0.0013 0.0892 0.5356 0.129 Uiso 1 1 calc R
C103 C 0.6947(13) 0.2369(9) 0.7038(8) 0.060(5) Uani 1 1 d .
H103 H 0.6875 0.2372 0.7466 0.071 Uiso 1 1 calc R
C91 C 0.988(3) 0.1755(15) 1.0844(14) 0.142(12) Uani 1 1 d .
H91 H 0.9890 0.1944 1.1228 0.170 Uiso 1 1 calc R
C114 C 0.7178(17) 0.0025(12) 0.5879(11) 0.103(7) Uani 1 1 d .
H114 H 0.7175 -0.0366 0.6112 0.124 Uiso 1 1 calc R
C104 C 0.6990(15) 0.2969(9) 0.6734(10) 0.078(6) Uani 1 1 d .
H104 H 0.6907 0.3367 0.6956 0.093 Uiso 1 1 calc R
C109 C 0.7326(18) 0.1151(13) 0.5163(10) 0.095(7) Uani 1 1 d .
C97 C 0.9730(15) 0.0918(10) 0.9117(9) 0.080(6) Uani 1 1 d .
H97 H 1.0158 0.0520 0.9004 0.095 Uiso 1 1 calc R
C70 C 0.4309(15) 0.1366(10) 0.7096(8) 0.073(5) Uiso 1 1 d D
C44 C -0.029(2) 0.6671(12) 0.7795(12) 0.110(7) Uiso 1 1 d .
C45 C -0.132(2) 0.6843(18) 0.7737(18) 0.197(15) Uiso 1 1 d D
C71 C 0.3590(14) 0.1373(8) 0.6598(8) 0.121(8) Uiso 1 1 d D
C87 C 0.468(2) -0.1335(13) 0.7030(13) 0.32(3) Uiso 1 1 d D
C72 C 0.304(2) 0.0781(13) 0.6589(11) 0.30(2) Uiso 1 1 d D
C86 C 0.580(3) -0.1456(14) 0.7236(15) 0.169(12) Uiso 1 1 d D
C100 C 0.9360(15) 0.0034(9) 0.7385(9) 0.097(7) Uiso 1 1 d D
C101 C 1.023(2) -0.0417(16) 0.7051(12) 0.239(18) Uiso 1 1 d D
C102 C 1.016(2) -0.1095(16) 0.7124(13) 0.231(18) Uiso 1 1 d D
N1 N 0.1565(10) 0.3437(7) 0.8382(6) 0.057(4) Uani 1 1 d .
N2 N 0.1298(12) 0.4678(8) 0.8865(7) 0.068(4) Uani 1 1 d .
N3 N 0.7005(10) 0.1773(7) 0.6753(7) 0.058(4) Uani 1 1 d .
N4 N 0.7118(12) 0.0604(8) 0.6172(7) 0.073(4) Uani 1 1 d .
O1 O 0.2634(11) 0.5180(6) 0.7873(5) 0.076(4) Uani 1 1 d .
O2 O 0.2909(9) 0.4007(5) 0.7241(5) 0.063(3) Uani 1 1 d .
O3 O -0.0493(9) 0.4296(6) 0.8144(5) 0.065(3) Uani 1 1 d .
O4 O 0.0734(9) 0.3681(5) 0.7129(5) 0.060(3) Uani 1 1 d .
O5 O 0.0315(11) 0.5541(6) 0.7831(5) 0.080(4) Uani 1 1 d .
O6 O 0.1308(9) 0.4935(5) 0.6774(5) 0.064(3) Uani 1 1 d .
O7 O 0.5781(9) 0.1444(5) 0.8003(5) 0.061(3) Uani 1 1 d .
O8 O 0.5073(10) 0.0882(6) 0.7021(6) 0.088(4) Uani 1 1 d .
O9 O 0.6717(11) 0.0149(6) 0.8257(6) 0.081(4) Uani 1 1 d .
O10 O 0.6334(11) -0.0370(6) 0.7181(6) 0.092(4) Uani 1 1 d .
O11 O 0.8513(10) 0.0102(6) 0.7060(6) 0.085(4) Uani 1 1 d D
O12 O 0.8099(9) 0.1159(5) 0.7843(5) 0.063(3) Uani 1 1 d D
F1 F 0.4492(12) 0.5693(7) 0.8307(7) 0.137(5) Uiso 1 1 d .
F2 F 0.5060(12) 0.5932(7) 0.7381(7) 0.134(5) Uiso 1 1 d .
F3 F 0.2655(13) 0.6520(7) 0.8278(7) 0.143(5) Uiso 1 1 d .
F4 F 0.2934(13) 0.6601(7) 0.7334(7) 0.151(5) Uiso 1 1 d .
F5 F 0.4008(12) 0.6984(7) 0.7933(7) 0.147(5) Uiso 1 1 d .
F6 F -0.2786(8) 0.3364(5) 0.8423(5) 0.085(3) Uiso 1 1 d .
F7 F -0.2030(9) 0.3912(5) 0.9069(5) 0.096(3) Uiso 1 1 d .
F8 F -0.3247(11) 0.4473(7) 0.7790(7) 0.125(5) Uiso 1 1 d .
F9 F -0.2548(11) 0.5054(7) 0.8430(6) 0.121(4) Uiso 1 1 d .
F10 F -0.3909(11) 0.4540(6) 0.8731(6) 0.121(4) Uiso 1 1 d .
F11 F 0.0173(11) 0.7216(7) 0.7519(7) 0.145(5) Uiso 1 1 d D
F12 F -0.0080(11) 0.6711(6) 0.8365(7) 0.132(5) Uiso 1 1 d .
F13 F -0.2006(14) 0.6371(8) 0.8025(8) 0.166(6) Uiso 1 1 d D
F14 F -0.1843(14) 0.7398(9) 0.8079(8) 0.177(6) Uiso 1 1 d .
F15 F -0.1767(15) 0.6926(8) 0.7239(9) 0.184(7) Uiso 1 1 d .
F16 F 0.6544(14) -0.1632(9) 0.6693(9) 0.194(7) Uiso 1 1 d D
F17 F 0.5858(13) -0.2050(8) 0.7515(8) 0.173(6) Uiso 1 1 d D
F18 F 0.486(2) -0.0977(12) 0.6488(11) 0.267(10) Uiso 1 1 d D
F19 F 0.4476(17) -0.1922(10) 0.6736(9) 0.221(8) Uiso 1 1 d D
F20 F 0.402(2) -0.1181(10) 0.7349(11) 0.255(10) Uiso 1 1 d D
F21 F 0.2754(9) 0.1891(5) 0.6681(5) 0.090(3) Uiso 1 1 d D
F22 F 0.4095(13) 0.1268(8) 0.5937(7) 0.172(6) Uiso 1 1 d D
F23 F 0.2495(13) 0.0840(8) 0.7193(8) 0.178(6) Uiso 1 1 d D
F24 F 0.239(2) 0.0895(15) 0.6084(14) 0.368(16) Uiso 1 1 d D
F25 F 0.384(2) 0.0315(9) 0.6249(12) 0.284(11) Uiso 1 1 d D
F26 F 1.0489(13) -0.0434(8) 0.6395(8) 0.169(6) Uiso 1 1 d D
F27 F 1.1338(16) -0.0457(8) 0.7175(8) 0.190(7) Uiso 1 1 d D
F28 F 0.9210(13) -0.1288(7) 0.6932(7) 0.153(5) Uiso 1 1 d D
F29 F 0.9867(16) -0.1272(9) 0.7725(10) 0.198(7) Uiso 1 1 d D
F30 F 1.1006(18) -0.1528(10) 0.6808(10) 0.216(8) Uiso 1 1 d D
Er1 Er 0.12643(6) 0.44981(4) 0.77411(3) 0.0519(3) Uani 1 1 d .
Er2 Er 0.68162(7) 0.06783(4) 0.73256(4) 0.0613(3) Uani 1 1 d .

loop_
_atom_site_aniso_label
_atom_site_aniso_U_11
_atom_site_aniso_U_22
_atom_site_aniso_U_33
_atom_site_aniso_U_23
_atom_site_aniso_U_13
_atom_site_aniso_U_12
C46 0.074(14) 0.046(11) 0.099(16) -0.015(11) -0.038(12) 0.020(10)
C47 0.075(15) 0.051(13) 0.14(2) 0.018(14) -0.028(15) 0.000(10)
C48 0.056(13) 0.092(18) 0.13(2) 0.063(16) -0.033(14) -0.002(12)
C49 0.085(16) 0.106(18) 0.092(18) 0.044(15) -0.020(13) -0.032(14)
C50 0.052(11) 0.071(13) 0.056(12) 0.011(10) -0.017(9) -0.024(9)
C54 0.107(18) 0.14(2) 0.056(15) 0.055(15) -0.002(13) -0.001(16)
C53 0.106(18) 0.14(2) 0.058(15) -0.007(16) -0.010(13) -0.049(17)
C52 0.089(17) 0.15(2) 0.061(15) 0.034(16) -0.003(12) -0.045(16)
C55 0.13(2) 0.16(3) 0.044(14) -0.038(16) 0.012(13) -0.06(2)
C56 0.16(2) 0.070(15) 0.091(19) -0.002(13) -0.018(16) -0.052(15)
C57 0.074(14) 0.14(2) 0.046(13) -0.009(13) 0.006(10) -0.026(14)
C112 0.11(2) 0.16(3) 0.068(17) -0.051(19) -0.020(14) 0.024(19)
C51 0.060(12) 0.093(15) 0.043(11) 0.022(10) -0.018(9) -0.024(10)
C113 0.20(3) 0.080(17) 0.068(17) -0.028(14) -0.017(17) 0.025(17)
C2 0.13(2) 0.050(12) 0.087(16) 0.000(11) 0.001(14) -0.022(12)
C3 0.11(2) 0.11(2) 0.11(2) 0.003(16) 0.008(16) -0.007(16)
C4 0.13(2) 0.13(2) 0.095(19) -0.023(16) -0.003(16) -0.062(18)
C5 0.115(19) 0.061(13) 0.096(18) 0.007(13) 0.013(14) -0.008(12)
C110 0.13(2) 0.15(3) 0.041(14) 0.014(16) -0.010(13) -0.01(2)
C7 0.112(18) 0.048(12) 0.093(17) 0.009(12) 0.005(14) -0.028(12)
C8 0.088(16) 0.073(15) 0.093(17) 0.000(12) 0.028(13) -0.028(12)
C9 0.025(9) 0.067(12) 0.074(13) -0.017(10) 0.006(8) 0.005(8)
C10 0.056(12) 0.049(11) 0.068(13) 0.004(9) 0.009(10) -0.015(9)
C11 0.069(13) 0.048(11) 0.077(14) 0.004(10) -0.036(11) 0.007(10)
C12 0.058(12) 0.083(14) 0.055(12) 0.007(10) 0.001(9) -0.028(10)
C13 0.094(15) 0.081(13) 0.028(10) -0.005(9) -0.008(10) -0.047(12)
C14 0.069(15) 0.14(2) 0.072(15) 0.005(14) -0.004(12) -0.040(14)
C30 0.071(15) 0.112(19) 0.14(2) -0.085(17) -0.004(15) 0.001(14)
C29 0.093(15) 0.066(12) 0.038(10) -0.022(9) -0.015(10) -0.016(11)
C28 0.064(13) 0.046(11) 0.052(11) -0.003(9) 0.003(9) 0.020(9)
C27 0.041(10) 0.050(10) 0.047(10) -0.011(8) 0.012(8) -0.002(8)
C107 0.073(14) 0.074(14) 0.078(15) -0.019(12) -0.038(11) 0.001(11)
C24 0.047(10) 0.033(9) 0.078(13) -0.007(9) -0.008(9) -0.010(8)
C25 0.052(12) 0.078(13) 0.065(13) 0.004(11) -0.021(10) -0.009(9)
C16 0.075(14) 0.071(14) 0.067(14) -0.016(12) -0.030(11) 0.022(11)
C21 0.057(13) 0.064(14) 0.080(15) -0.031(12) -0.019(11) 0.024(10)
C22 0.062(14) 0.059(13) 0.13(2) -0.033(14) -0.015(14) -0.004(10)
C106 0.078(14) 0.063(14) 0.071(15) 0.017(11) -0.016(11) 0.005(11)
C17 0.110(19) 0.112(19) 0.084(18) -0.021(15) -0.038(15) -0.014(14)
C19 0.19(3) 0.12(2) 0.070(18) -0.041(18) -0.041(19) 0.08(2)
C108 0.064(13) 0.115(18) 0.052(13) 0.003(12) -0.036(10) 0.007(12)
C43 0.123(18) 0.067(13) 0.048(12) -0.022(10) -0.029(12) 0.004(12)
C42 0.130(19) 0.058(13) 0.073(15) 0.011(11) -0.022(13) 0.023(12)
C41 0.124(18) 0.072(14) 0.051(12) 0.013(11) -0.030(12) -0.038(13)
C39 0.061(12) 0.051(11) 0.067(13) 0.016(10) -0.027(10) -0.003(9)
C38 0.094(16) 0.097(16) 0.070(15) 0.002(12) -0.028(12) 0.015(12)
C37 0.109(19) 0.13(2) 0.076(16) 0.051(15) -0.054(14) -0.013(15)
C36 0.072(15) 0.092(16) 0.078(16) 0.018(13) -0.015(12) -0.030(12)
C31 0.103(17) 0.078(15) 0.057(13) 0.005(12) -0.015(12) -0.028(13)
C40 0.082(14) 0.071(14) 0.065(14) 0.029(11) -0.026(11) -0.009(11)
C32 0.14(2) 0.088(17) 0.065(15) 0.001(13) -0.009(14) -0.024(15)
C35 0.12(2) 0.14(2) 0.037(13) 0.026(13) -0.004(12) -0.032(17)
C34 0.20(3) 0.13(2) 0.043(14) -0.005(15) -0.024(17) -0.03(2)
C58 0.086(16) 0.100(17) 0.067(15) -0.009(13) -0.010(12) -0.037(13)
C59 0.11(2) 0.14(2) 0.084(18) -0.013(16) -0.024(15) 0.007(16)
C60 0.14(3) 0.23(4) 0.10(2) -0.06(3) -0.019(19) -0.05(3)
C61 0.14(3) 0.18(3) 0.10(2) -0.07(2) -0.055(19) 0.00(2)
C62 0.082(16) 0.13(2) 0.099(19) -0.032(16) -0.006(14) -0.014(14)
C63 0.056(13) 0.073(15) 0.094(18) -0.018(14) 0.012(12) -0.007(11)
C64 0.080(15) 0.058(13) 0.12(2) -0.001(13) -0.013(14) -0.017(11)
C65 0.041(11) 0.079(14) 0.089(15) -0.028(12) 0.000(10) -0.021(10)
C66 0.060(12) 0.064(13) 0.064(13) 0.009(10) -0.006(10) -0.022(10)
C67 0.061(12) 0.061(12) 0.069(13) 0.000(10) -0.004(10) -0.013(9)
C68 0.063(12) 0.044(10) 0.049(11) -0.005(8) 0.002(9) -0.020(9)
C69 0.049(11) 0.068(12) 0.085(14) -0.006(10) -0.007(10) -0.001(9)
C88 0.043(11) 0.063(13) 0.077(14) 0.015(11) -0.012(10) 0.003(9)
C89 0.096(18) 0.094(17) 0.16(3) 0.034(17) -0.054(18) -0.035(13)
C90 0.13(2) 0.14(2) 0.086(19) 0.019(17) -0.067(17) -0.050(19)
C015 0.072(14) 0.063(14) 0.108(18) 0.033(13) -0.025(13) 0.010(10)
C92 0.091(17) 0.071(15) 0.13(2) -0.013(14) -0.010(15) 0.001(12)
C93 0.105(17) 0.069(14) 0.062(14) -0.018(11) 0.000(12) -0.032(13)
C94 0.081(15) 0.085(15) 0.074(15) -0.002(12) -0.025(12) 0.000(11)
C95 0.081(16) 0.085(16) 0.11(2) 0.024(14) -0.029(14) -0.005(13)
C96 0.061(13) 0.069(13) 0.072(14) 0.021(11) -0.012(10) -0.011(10)
C98 0.036(11) 0.084(15) 0.084(15) 0.010(12) -0.010(10) -0.003(10)
C99 0.13(2) 0.098(17) 0.100(18) -0.014(14) -0.045(15) 0.025(15)
C85 0.102(17) 0.062(14) 0.101(18) -0.015(13) -0.023(14) -0.025(12)
C84 0.12(2) 0.083(17) 0.092(18) 0.027(14) -0.006(15) -0.010(14)
C83 0.061(14) 0.100(18) 0.093(18) 0.013(15) -0.020(12) -0.009(12)
C80 0.064(13) 0.071(14) 0.088(16) 0.030(12) -0.017(11) -0.006(11)
C81 0.111(19) 0.092(17) 0.13(2) 0.055(16) -0.031(17) -0.034(13)
C82 0.086(17) 0.090(18) 0.15(3) 0.071(18) -0.017(17) -0.035(14)
C73 0.082(16) 0.12(2) 0.10(2) 0.067(17) 0.002(14) -0.034(14)
C78 0.095(17) 0.089(17) 0.088(18) 0.034(14) 0.006(13) 0.015(13)
C79 0.107(18) 0.059(14) 0.11(2) 0.024(13) 0.011(15) 0.004(13)
C77 0.13(2) 0.079(17) 0.11(2) -0.017(15) -0.019(17) -0.007(15)
C33 0.14(2) 0.113(19) 0.061(16) -0.004(14) 0.008(14) -0.013(16)
C18 0.16(3) 0.14(3) 0.11(2) -0.01(2) -0.048(19) 0.04(2)
C74 0.17(3) 0.12(3) 0.14(3) 0.05(2) 0.02(2) -0.02(2)
C75 0.12(2) 0.20(3) 0.10(2) 0.08(3) 0.004(18) 0.02(2)
C76 0.15(2) 0.16(3) 0.076(19) -0.001(18) -0.015(17) -0.001(19)
C1 0.058(12) 0.059(12) 0.086(15) 0.016(11) -0.003(11) -0.023(10)
C111 0.111(19) 0.091(18) 0.10(2) 0.034(15) -0.024(16) -0.004(15)
C6 0.065(14) 0.084(15) 0.087(16) -0.024(13) -0.019(12) -0.002(12)
C26 0.057(12) 0.060(11) 0.051(11) -0.001(9) -0.028(9) -0.016(9)
C23 0.068(12) 0.051(11) 0.068(12) -0.009(9) -0.029(10) 0.005(9)
C20 0.091(17) 0.100(18) 0.14(2) -0.059(18) -0.063(17) 0.012(14)
C103 0.061(12) 0.075(13) 0.046(11) 0.005(10) -0.011(9) -0.015(10)
C91 0.18(3) 0.12(2) 0.14(3) 0.00(2) -0.09(2) -0.03(2)
C114 0.114(19) 0.101(18) 0.090(18) -0.036(15) -0.024(14) 0.034(14)
C104 0.076(14) 0.069(13) 0.090(16) 0.022(12) -0.013(12) -0.018(10)
C109 0.112(19) 0.11(2) 0.058(15) 0.000(15) -0.018(13) 0.013(15)
C97 0.076(14) 0.087(15) 0.078(15) 0.012(12) -0.013(12) -0.017(11)
N1 0.051(9) 0.079(11) 0.040(9) 0.002(7) 0.003(7) -0.017(8)
N2 0.076(11) 0.066(10) 0.069(11) -0.002(9) -0.007(8) -0.040(9)
N3 0.056(9) 0.057(9) 0.061(10) -0.010(8) -0.002(8) -0.009(7)
N4 0.070(11) 0.070(11) 0.076(12) -0.025(10) -0.009(9) 0.007(9)
O1 0.094(10) 0.085(9) 0.051(8) -0.012(6) 0.011(7) -0.032(8)
O2 0.063(8) 0.070(8) 0.056(8) 0.018(6) 0.001(6) -0.018(6)
O3 0.077(9) 0.065(8) 0.056(8) -0.013(6) -0.019(6) -0.005(7)
O4 0.079(9) 0.059(7) 0.045(7) -0.008(5) -0.011(6) -0.019(6)
O5 0.109(11) 0.068(8) 0.061(8) 0.011(7) -0.012(7) 0.002(7)
O6 0.098(9) 0.042(7) 0.049(7) -0.001(5) -0.017(6) 0.011(6)
O7 0.064(8) 0.055(7) 0.066(8) 0.003(6) -0.013(6) -0.004(6)
O8 0.079(9) 0.066(8) 0.124(12) -0.021(8) -0.030(8) -0.008(7)
O9 0.100(11) 0.057(8) 0.091(10) 0.017(7) -0.020(8) -0.025(7)
O10 0.117(12) 0.055(8) 0.109(12) -0.010(8) -0.027(9) -0.020(8)
O11 0.080(9) 0.089(9) 0.087(10) -0.010(7) -0.024(8) 0.003(7)
O12 0.054(8) 0.050(7) 0.085(9) 0.001(6) -0.018(7) 0.002(6)
Er1 0.0616(6) 0.0489(5) 0.0472(5) 0.0015(4) -0.0092(4) -0.0116(4)
Er2 0.0664(6) 0.0499(5) 0.0688(6) -0.0008(4) -0.0144(5) -0.0047(4)

loop_
_atom_type_symbol
_atom_type_description
_atom_type_scat_dispersion_real
_atom_type_scat_dispersion_imag
_atom_type_scat_source
C C 0.0033 0.0016 'International Tables Vol C Tables 4.2.6.8 and 6.1.1.4'
H H 0.0000 0.0000 'International Tables Vol C Tables 4.2.6.8 and 6.1.1.4'
N N 0.0061 0.0033 'International Tables Vol C Tables 4.2.6.8 and 6.1.1.4'
O O 0.0106 0.0060 'International Tables Vol C Tables 4.2.6.8 and 6.1.1.4'
F F 0.0171 0.0103 'International Tables Vol C Tables 4.2.6.8 and 6.1.1.4'
Er Er -0.2586 4.9576 'International Tables Vol C Tables 4.2.6.8 and 6.1.1.4'

loop_
_geom_angle_atom_site_label_1
_geom_angle_atom_site_label_2
_geom_angle_atom_site_label_3
_geom_angle
N1 C46 C47 121.1(19)
C48 C47 C46 122(2)
C47 C48 C49 118.5(19)
C48 C49 C50 117(2)
C48 C49 C54 124(2)
C50 C49 C54 120(2)
N1 C50 C49 122.0(19)
N1 C50 C51 119.7(15)
C49 C50 C51 117.7(18)
C53 C54 C49 121(2)
C54 C53 C52 122(2)
C55 C52 C51 119(2)
C55 C52 C53 124(2)
C51 C52 C53 117(2)
C56 C55 C52 117(2)
C55 C56 C57 122(2)
N2 C57 C56 122(2)
C113 C112 C109 118(2)
N2 C51 C52 122(2)
N2 C51 C50 115.5(15)
C52 C51 C50 122.5(18)
C114 C113 C112 121(2)
C3 C2 C1 117.3(19)
C4 C3 C2 121(2)
C3 C4 C5 122(2)
C4 C5 C6 119(2)
C111 C110 C109 123(2)
C8 C7 C6 123.1(18)
C7 C8 C9 119.2(18)
C10 C9 C8 118.9(17)
C10 C9 C11 124.9(17)
C8 C9 C11 116.2(17)
C9 C10 C1 123.5(16)
O2 C11 C12 120.2(18)
O2 C11 C9 118.5(16)
C12 C11 C9 121.3(18)
C13 C12 C11 121.5(17)
O1 C13 C12 128.7(16)
O1 C13 C14 112.3(17)
C12 C13 C14 118.9(18)
C15 C14 F1 110(2)
C15 C14 F2 109(2)
F1 C14 F2 99.8(16)
C15 C14 C13 118(2)
F1 C14 C13 108.0(18)
F2 C14 C13 110.1(18)
F3 C15 F4 104(2)
F3 C15 C14 118(3)
F4 C15 C14 113(3)
F3 C15 F5 100(2)
F4 C15 F5 107(2)
C14 C15 F5 115(2)
F8 C30 F9 118(3)
F8 C30 F10 106.2(18)
F9 C30 F10 102.7(16)
F8 C30 C29 110.4(17)
F9 C30 C29 111.7(18)
F10 C30 C29 107(2)
F6 C29 F7 103.3(13)
F6 C29 C28 112.4(15)
F7 C29 C28 109.5(15)
F6 C29 C30 107.3(15)
F7 C29 C30 109.9(16)
C28 C29 C30 113.9(16)
O3 C28 C27 128.4(17)
O3 C28 C29 112.7(15)
C27 C28 C29 118.7(16)
C28 C27 C26 123.5(15)
C106 C107 N3 121.9(18)
C106 C107 C108 121(2)
N3 C107 C108 116.8(18)
C25 C24 C23 120.0(16)
C25 C24 C26 118.5(14)
C23 C24 C26 121.6(17)
C24 C25 C16 119.2(17)
C17 C16 C21 121(2)
C17 C16 C25 119(2)
C21 C16 C25 119.6(19)
C22 C21 C16 117.0(18)
C22 C21 C20 124(2)
C16 C21 C20 119(2)
C23 C22 C21 123.3(19)
C015 C106 C107 121(2)
C015 C106 C111 123.7(19)
C107 C106 C111 115(2)
C16 C17 C18 118(2)
C20 C19 C18 123(3)
N4 C108 C107 117.7(18)
N4 C108 C109 122(2)
C107 C108 C109 121(2)
O5 C43 C42 130.9(18)
O5 C43 C44 111.4(18)
C42 C43 C44 117.4(19)
C43 C42 C41 121.6(17)
O6 C41 C42 120.7(17)
O6 C41 C39 117.2(19)
C42 C41 C39 122.0(17)
C40 C39 C38 118.0(18)
C40 C39 C41 120.3(16)
C38 C39 C41 121.7(19)
C37 C38 C39 120(2)
C38 C37 C36 123.1(19)
C37 C36 C31 118(2)
C37 C36 C35 126(2)
C31 C36 C35 116(2)
C32 C31 C40 126(2)
C32 C31 C36 119(2)
C40 C31 C36 115(2)
C39 C40 C31 125.5(17)
C33 C32 C31 120(2)
C34 C35 C36 124(2)
C35 C34 C33 118(2)
C63 C58 C59 122(2)
C63 C58 C67 117.8(19)
C59 C58 C67 120(2)
C60 C59 C58 117(2)
C61 C60 C59 121(3)
C62 C61 C60 121(3)
C61 C62 C63 121(3)
C58 C63 C64 121(2)
C58 C63 C62 118(2)
C64 C63 C62 121(2)
C65 C64 C63 118.4(19)
C64 C65 C66 123(2)
C67 C66 C65 118.7(18)
C67 C66 C68 118.3(17)
C65 C66 C68 122.7(17)
C66 C67 C58 120.6(18)
O7 C68 C69 119.8(15)
O7 C68 C66 119.8(15)
C69 C68 C66 120.1(16)
C70 C69 C68 126.8(16)
C97 C88 C93 116.8(17)
C97 C88 C89 125(2)
C93 C88 C89 118(2)
C90 C89 C88 122(2)
C91 C90 C89 120(2)
C106 C015 C104 117.4(17)
C91 C92 C93 121(2)
C94 C93 C88 123.0(18)
C94 C93 C92 119(2)
C88 C93 C92 118(2)
C95 C94 C93 118(2)
C94 C95 C96 122.2(19)
C97 C96 C95 116.5(19)
C97 C96 C98 125.2(19)
C95 C96 C98 118.0(17)
O12 C98 C99 123.9(19)
O12 C98 C96 118.8(18)
C99 C98 C96 117.2(17)
C98 C99 C100 119.7(19)
O10 C85 C84 128.7(19)
O10 C85 C86 115(2)
C84 C85 C86 116(2)
C85 C84 C83 121.5(19)
O9 C83 C84 122(2)
O9 C83 C80 117(2)
C84 C83 C80 121(2)
C79 C80 C81 120(2)
C79 C80 C83 119.5(19)
C81 C80 C83 120(2)
C82 C81 C80 116(2)
C81 C82 C73 126(2)
C74 C73 C82 123(2)
C74 C73 C78 117(3)
C82 C73 C78 119(2)
C77 C78 C79 124(2)
C77 C78 C73 121(2)
C79 C78 C73 115(2)
C80 C79 C78 124(2)
C76 C77 C78 120(2)
C32 C33 C34 122(2)
C19 C18 C17 120(3)
C73 C74 C75 121(3)
C74 C75 C76 120(3)
C77 C76 C75 120(3)
C10 C1 C2 121.9(17)
C10 C1 C6 116.4(17)
C2 C1 C6 122(2)
C110 C111 C106 123(2)
C7 C6 C5 124(2)
C7 C6 C1 118.6(19)
C5 C6 C1 118(2)
O4 C26 C27 122.7(15)
O4 C26 C24 115.5(15)
C27 C26 C24 121.8(14)
C22 C23 C24 120.7(19)
C19 C20 C21 118(3)
N3 C103 C104 124.0(17)
C90 C91 C92 120(3)
N4 C114 C113 124(2)
C103 C104 C015 119.5(19)
C110 C109 C112 124(2)
C110 C109 C108 118(2)
C112 C109 C108 118(2)
C96 C97 C88 123.4(19)
O8 C70 C69 123.4(16)
O8 C70 C71 110.4(17)
C69 C70 C71 125.2(18)
C45 C44 F12 112(3)
C45 C44 F11 100(2)
F12 C44 F11 103(2)
C45 C44 C43 117(3)
F12 C44 C43 113.2(19)
F11 C44 C43 110(2)
F15 C45 C44 128(3)
F15 C45 F14 101(3)
C44 C45 F14 117(3)
F15 C45 F13 98(2)
C44 C45 F13 111(3)
F14 C45 F13 96(2)
F21 C71 C72 105.4(15)
F21 C71 C70 110.7(15)
C72 C71 C70 112.5(17)
F21 C71 F22 114.3(14)
C72 C71 F22 91.4(13)
C70 C71 F22 120.2(15)
F20 C87 F18 119(3)
F20 C87 F19 110(3)
F18 C87 F19 95(2)
F20 C87 C86 119(3)
F18 C87 C86 104(2)
F19 C87 C86 107.4(19)
F23 C72 C71 96.5(14)
F23 C72 F25 137(3)
C71 C72 F25 103.9(17)
F23 C72 F24 118(3)
C71 C72 F24 103.3(17)
F25 C72 F24 94(2)
F17 C86 F16 98(2)
F17 C86 C87 107(2)
F16 C86 C87 106(2)
F17 C86 C85 120(3)
F16 C86 C85 110(2)
C87 C86 C85 114(3)
O11 C100 C99 130.6(17)
O11 C100 C101 108.0(17)
C99 C100 C101 121(2)
C102 C101 F27 94(2)
C102 C101 F26 96(2)
F27 C101 F26 95.4(17)
C102 C101 C100 118(2)
F27 C101 C100 122(2)
F26 C101 C100 125(2)
F29 C102 F28 93.3(19)
F29 C102 C101 113(2)
F28 C102 C101 112(3)
F29 C102 F30 114(3)
F28 C102 F30 104(2)
C101 C102 F30 118(2)
C46 N1 C50 119.0(15)
C46 N1 Er1 123.3(11)
C50 N1 Er1 117.2(11)
C51 N2 C57 117.8(17)
C51 N2 Er1 122.1(12)
C57 N2 Er1 119.8(12)
C103 N3 C107 115.8(15)
C103 N3 Er2 123.3(11)
C107 N3 Er2 120.8(12)
C114 N4 C108 117.3(19)
C114 N4 Er2 122.0(15)
C108 N4 Er2 120.7(12)
C13 O1 Er1 131.4(11)
C11 O2 Er1 130.9(10)
C28 O3 Er1 132.9(11)
C26 O4 Er1 136.3(11)
C43 O5 Er1 131.5(13)
C41 O6 Er1 139.8(13)
C68 O7 Er2 135.4(10)
C70 O8 Er2 134.4(11)
C83 O9 Er2 141.4(14)
C85 O10 Er2 134.2(13)
C100 O11 Er2 127.7(11)
C98 O12 Er2 131.3(11)
O6 Er1 O5 73.2(4)
O6 Er1 O3 111.9(4)
O5 Er1 O3 76.0(4)
O6 Er1 O2 76.6(4)
O5 Er1 O2 137.9(4)
O3 Er1 O2 143.7(4)
O6 Er1 O1 86.0(4)
O5 Er1 O1 77.1(4)
O3 Er1 O1 141.3(4)
O2 Er1 O1 72.2(4)
O6 Er1 O4 73.8(4)
O5 Er1 O4 121.4(4)
O3 Er1 O4 73.4(4)
O2 Er1 O4 75.7(4)
O1 Er1 O4 145.2(4)
O6 Er1 N2 148.6(4)
O5 Er1 N2 81.0(5)
O3 Er1 N2 77.8(4)
O2 Er1 N2 114.0(4)
O1 Er1 N2 70.9(4)
O4 Er1 N2 136.5(4)
O6 Er1 N1 145.6(4)
O5 Er1 N1 139.4(4)
O3 Er1 N1 76.3(4)
O2 Er1 N1 78.7(4)
O1 Er1 N1 108.6(4)
O4 Er1 N1 77.3(4)
N2 Er1 N1 64.5(5)
O10 Er2 O9 72.5(5)
O10 Er2 O11 78.7(5)
O9 Er2 O11 89.0(5)
O10 Er2 O8 77.1(4)
O9 Er2 O8 110.1(5)
O11 Er2 O8 142.6(4)
O10 Er2 O7 123.2(4)
O9 Er2 O7 75.4(4)
O11 Er2 O7 145.6(4)
O8 Er2 O7 71.7(4)
O10 Er2 O12 136.9(4)
O9 Er2 O12 75.9(4)
O11 Er2 O12 72.0(4)
O8 Er2 O12 142.4(4)
O7 Er2 O12 74.5(4)
O10 Er2 N4 79.2(5)
O9 Er2 N4 148.9(5)
O11 Er2 N4 72.6(5)
O8 Er2 N4 75.1(5)
O7 Er2 N4 132.9(4)
O12 Er2 N4 119.4(4)
O10 Er2 N3 140.3(5)
O9 Er2 N3 146.5(4)
O11 Er2 N3 102.4(4)
O8 Er2 N3 79.5(4)
O7 Er2 N3 77.7(4)
O12 Er2 N3 77.8(4)
N4 Er2 N3 64.0(5)

loop_
_geom_bond_atom_site_label_1
_geom_bond_atom_site_label_2
_geom_bond_distance
C46 N1 1.321(18)
C46 C47 1.39(2)
C47 C48 1.34(3)
C48 C49 1.41(3)
C49 C50 1.43(2)
C49 C54 1.45(3)
C50 N1 1.352(19)
C50 C51 1.43(2)
C54 C53 1.35(3)
C53 C52 1.44(3)
C52 C55 1.40(3)
C52 C51 1.41(3)
C55 C56 1.35(3)
C56 C57 1.37(3)
C57 N2 1.35(2)
C112 C113 1.37(3)
C112 C109 1.41(3)
C51 N2 1.346(19)
C113 C114 1.36(3)
C2 C3 1.40(3)
C2 C1 1.41(2)
C3 C4 1.37(3)
C4 C5 1.38(3)
C5 C6 1.41(2)
C110 C111 1.28(3)
C110 C109 1.39(3)
C7 C8 1.36(2)
C7 C6 1.37(3)
C8 C9 1.40(2)
C9 C10 1.36(2)
C9 C11 1.49(2)
C10 C1 1.40(2)
C11 O2 1.25(2)
C11 C12 1.43(2)
C12 C13 1.39(2)
C13 O1 1.231(19)
C13 C14 1.54(2)
C14 C15 1.35(3)
C14 F1 1.36(2)
C14 F2 1.41(2)
C15 F3 1.29(3)
C15 F4 1.32(3)
C15 F5 1.38(3)
C30 F8 1.24(2)
C30 F9 1.25(2)
C30 F10 1.40(2)
C30 C29 1.53(3)
C29 F6 1.367(17)
C29 F7 1.373(17)
C29 C28 1.50(2)
C28 O3 1.281(18)
C28 C27 1.35(2)
C27 C26 1.40(2)
C107 C106 1.37(2)
C107 N3 1.38(2)
C107 C108 1.40(2)
C24 C25 1.37(2)
C24 C23 1.38(2)
C24 C26 1.50(2)
C25 C16 1.45(2)
C16 C17 1.39(3)
C16 C21 1.41(2)
C21 C22 1.38(3)
C21 C20 1.42(2)
C22 C23 1.36(2)
C106 C015 1.37(2)
C106 C111 1.50(3)
C17 C18 1.41(3)
C19 C20 1.36(3)
C19 C18 1.40(3)
C108 N4 1.39(2)
C108 C109 1.41(3)
C43 O5 1.23(2)
C43 C42 1.36(2)
C43 C44 1.57(3)
C42 C41 1.41(2)
C41 O6 1.251(19)
C41 C39 1.52(2)
C39 C40 1.32(2)
C39 C38 1.37(2)
C38 C37 1.35(3)
C37 C36 1.38(3)
C36 C31 1.43(2)
C36 C35 1.46(3)
C31 C32 1.40(3)
C31 C40 1.42(2)
C32 C33 1.38(3)
C35 C34 1.29(3)
C34 C33 1.40(3)
C58 C63 1.37(3)
C58 C59 1.43(3)
C58 C67 1.45(2)
C59 C60 1.41(3)
C60 C61 1.40(4)
C61 C62 1.33(3)
C62 C63 1.45(3)
C63 C64 1.42(3)
C64 C65 1.34(2)
C65 C66 1.39(2)
C66 C67 1.35(2)
C66 C68 1.47(2)
C68 O7 1.243(17)
C68 C69 1.41(2)
C69 C70 1.36(2)
C88 C97 1.39(2)
C88 C93 1.39(2)
C88 C89 1.41(2)
C89 C90 1.36(3)
C90 C91 1.36(3)
C015 C104 1.39(2)
C92 C91 1.38(3)
C92 C93 1.43(3)
C93 C94 1.38(2)
C94 C95 1.36(2)
C95 C96 1.43(2)
C96 C97 1.37(2)
C96 C98 1.50(2)
C98 O12 1.227(17)
C98 C99 1.37(2)
C99 C100 1.374(16)
C85 O10 1.28(2)
C85 C84 1.36(3)
C85 C86 1.485(18)
C84 C83 1.42(3)
C83 O9 1.23(2)
C83 C80 1.49(3)
C80 C79 1.35(2)
C80 C81 1.46(2)
C81 C82 1.38(3)
C82 C73 1.38(3)
C73 C74 1.36(3)
C73 C78 1.46(3)
C78 C77 1.40(3)
C78 C79 1.45(3)
C77 C76 1.33(3)
C74 C75 1.38(4)
C75 C76 1.42(3)
C1 C6 1.44(2)
C26 O4 1.268(16)
C103 N3 1.349(18)
C103 C104 1.37(2)
C114 N4 1.33(2)
C70 O8 1.28(2)
C70 C71 1.479(16)
C44 C45 1.29(3)
C44 F12 1.31(2)
C44 F11 1.38(2)
C45 F15 1.27(4)
C45 F14 1.41(4)
C45 F13 1.416(16)
C71 F21 1.382(15)
C71 C72 1.422(19)
C71 F22 1.508(15)
C87 F20 1.03(3)
C87 F18 1.382(19)
C87 F19 1.41(2)
C87 C86 1.48(4)
C72 F23 1.406(18)
C72 F25 1.432(18)
C72 F24 1.444(19)
C86 F17 1.33(3)
C86 F16 1.43(3)
C100 O11 1.319(15)
C100 C101 1.459(17)
C101 C102 1.378(19)
C101 F27 1.405(18)
C101 F26 1.428(18)
C102 F29 1.371(18)
C102 F28 1.376(18)
C102 F30 1.401(18)
N1 Er1 2.553(13)
N2 Er1 2.491(15)
N3 Er2 2.530(13)
N4 Er2 2.507(15)
O1 Er1 2.311(12)
O2 Er1 2.306(12)
O3 Er1 2.293(12)
O4 Er1 2.320(10)
O5 Er1 2.290(12)
O6 Er1 2.272(10)
O7 Er2 2.321(12)
O8 Er2 2.305(12)
O9 Er2 2.277(12)
O10 Er2 2.276(11)
O11 Er2 2.287(12)
O12 Er2 2.329(10)
